data_2211460
loop_
_publ_author_name
'Zhang, Xian-Fa'
'Gao, Shan'
'Huo, Li-Hua'
'Zhao, Hui'

_publ_section_title
;A two-dimensional cobalt(II) coordination polymer:
 poly[chloro(\m-imidazole-1,3-diyldiacetato-\k^4^<i>O</i>:<i>O</i>':<i>O</i>'':<i>O</i>''')cobalt(II)]
;
_journal_issue 12
_journal_name_full 'Acta Crystallographica Section E'
_journal_page_first m3359
_journal_page_last m3361
_journal_paper_doi 10.1107/S1600536806047775
_journal_volume 62
_journal_year 2006
_chemical_formula_iupac '[Co (C7 H7 N2 O4) Cl]'
_chemical_formula_moiety 'C7 H7 Co N2 O4 + , Cl -'
_chemical_formula_sum 'C7 H7 Cl Co N2 O4'
_chemical_formula_weight 277.53
_chemical_name_systematic
;
Poly[chloro-\m-(imidazolyl-1,3-diyldiacetato-\k^4^O:O':O'':O''')cobalt(II)]
;
_space_group_IT_number 15
_symmetry_cell_setting monoclinic
_symmetry_space_group_name_Hall '-C 2yc'
_symmetry_space_group_name_H-M 'C 1 2/c 1'
_atom_sites_solution_hydrogens geom
_atom_sites_solution_primary direct
_atom_sites_solution_secondary difmap
_cell_angle_alpha 90.00
_cell_angle_beta 114.85(3)
_cell_angle_gamma 90.00
_cell_formula_units_Z 4
_cell_length_a 7.7105(15)
_cell_length_b 16.322(3)
_cell_length_c 8.0745(16)
_cell_measurement_reflns_used 3710
_cell_measurement_temperature 295(2)
_cell_measurement_theta_max 27.41
_cell_measurement_theta_min 3.18
_cell_volume 922.1(4)
_computing_cell_refinement RAPID-AUTO
_computing_data_collection 'RAPID-AUTO (Rigaku, 1998)'
_computing_data_reduction 'CrystalStructure (Rigaku/MSC, 2002)'
_computing_molecular_graphics 'ORTEPII (Johnson, 1976)'
_computing_publication_material SHELXL97
_computing_structure_refinement 'SHELXL97 (Sheldrick, 1997)'
_computing_structure_solution 'SHELXS97 (Sheldrick, 1997)'
_diffrn_ambient_temperature 295(2)
_diffrn_detector_area_resol_mean 10
_diffrn_measured_fraction_theta_full 0.999
_diffrn_measured_fraction_theta_max 0.999
_diffrn_measurement_device_type 'Rigaku R-AXIS RAPID IP'
_diffrn_measurement_method \w
_diffrn_radiation_monochromator graphite
_diffrn_radiation_source 'fine-focus sealed tube'
_diffrn_radiation_type MoK\a
_diffrn_radiation_wavelength 0.71073
_diffrn_reflns_av_R_equivalents 0.0361
_diffrn_reflns_av_sigmaI/netI 0.0311
_diffrn_reflns_limit_h_max 9
_diffrn_reflns_limit_h_min -8
_diffrn_reflns_limit_k_max 21
_diffrn_reflns_limit_k_min -21
_diffrn_reflns_limit_l_max 10
_diffrn_reflns_limit_l_min -10
_diffrn_reflns_number 4407
_diffrn_reflns_theta_full 27.41
_diffrn_reflns_theta_max 27.41
_diffrn_reflns_theta_min 3.17
_diffrn_standards_decay_% 0
_diffrn_standards_interval_count 0
_diffrn_standards_interval_time 0
_diffrn_standards_number 0
_exptl_absorpt_coefficient_mu 2.144
_exptl_absorpt_correction_T_max 0.715
_exptl_absorpt_correction_T_min 0.535
_exptl_absorpt_correction_type multi-scan
_exptl_absorpt_process_details '(ABSCOR; Higashi, 1995)'
_exptl_crystal_colour pink
_exptl_crystal_density_diffrn 1.999
_exptl_crystal_density_method 'not measured'
_exptl_crystal_description prism
_exptl_crystal_F_000 556
_exptl_crystal_size_max 0.30
_exptl_crystal_size_mid 0.26
_exptl_crystal_size_min 0.16
_refine_diff_density_max 0.529
_refine_diff_density_min -0.393
_refine_ls_extinction_method none
_refine_ls_goodness_of_fit_ref 1.073
_refine_ls_hydrogen_treatment constr
_refine_ls_matrix_type full
_refine_ls_number_parameters 71
_refine_ls_number_reflns 1052
_refine_ls_number_restraints 0
_refine_ls_restrained_S_all 1.073
_refine_ls_R_factor_all 0.0333
_refine_ls_R_factor_gt 0.0277
_refine_ls_shift/su_max 0.000
_refine_ls_shift/su_mean 0.000
_refine_ls_structure_factor_coef Fsqd
_refine_ls_weighting_details 'calc w = 1/[\s^2^(Fo^2^)+(0.0341P)^2^+0.88P] where P=(Fo^2^+2Fc^2^)/3'
_refine_ls_weighting_scheme calc
_refine_ls_wR_factor_gt 0.0677
_refine_ls_wR_factor_ref 0.0717
_reflns_number_gt 919
_reflns_number_total 1052
_reflns_threshold_expression I>2\s(I)
_cod_data_source_file hk2160.cif
_cod_data_source_block I
_cod_original_sg_symbol_H-M 'C 2/c'
_cod_database_code 2211460
_cod_database_fobs_code 2211460

loop_
_symmetry_equiv_pos_as_xyz
'x, y, z'
'-x, y, -z+1/2'
'x+1/2, y+1/2, z'
'-x+1/2, y+1/2, -z+1/2'
'-x, -y, -z'
'x, -y, z-1/2'
'-x+1/2, -y+1/2, -z'
'x+1/2, -y+1/2, z-1/2'

loop_
_atom_site_type_symbol
_atom_site_label
_atom_site_fract_x
_atom_site_fract_y
_atom_site_fract_z
_atom_site_U_iso_or_equiv
_atom_site_adp_type
_atom_site_calc_flag
_atom_site_refinement_flags
_atom_site_occupancy
Co Co1 0.0000 0.5000 0.5000 0.02379(15) Uani d S 1
Cl Cl1 0.0000 0.39681(5) 0.2500 0.0354(2) Uani d S 1
O O1 0.2393(2) 0.55798(10) 0.19173(19) 0.0303(4) Uani d . 1
O O2 0.1820(2) 0.57317(10) 0.44166(19) 0.0275(3) Uani d . 1
N N1 0.4832(2) 0.66961(11) 0.6109(2) 0.0220(4) Uani d . 1
C C1 0.2731(3) 0.58470(13) 0.3480(3) 0.0217(4) Uani d . 1
C C2 0.4506(3) 0.63944(14) 0.4298(3) 0.0246(4) Uani d . 1
H H2A 0.5615 0.6086 0.4382 0.030 Uiso calc R 1
H H2B 0.4351 0.6857 0.3493 0.030 Uiso calc R 1
C C3 0.5000 0.62227(19) 0.7500 0.0263(6) Uani d S 1
H H3 0.5000 0.5653 0.7500 0.032 Uiso calc SR 1
C C4 0.4897(3) 0.74993(13) 0.6624(3) 0.0285(5) Uani d . 1
H H4 0.4816 0.7957 0.5908 0.034 Uiso calc R 1

loop_
_atom_site_aniso_label
_atom_site_aniso_U_11
_atom_site_aniso_U_22
_atom_site_aniso_U_33
_atom_site_aniso_U_12
_atom_site_aniso_U_13
_atom_site_aniso_U_23
Co1 0.0171(2) 0.0297(3) 0.0236(2) 0.00121(15) 0.00762(16) 0.00757(15)
Cl1 0.0403(5) 0.0350(4) 0.0322(4) 0.000 0.0167(3) 0.000
O1 0.0251(8) 0.0456(10) 0.0213(7) -0.0108(7) 0.0108(6) -0.0105(6)
O2 0.0258(8) 0.0346(9) 0.0246(7) -0.0064(6) 0.0129(6) -0.0017(6)
N1 0.0211(8) 0.0260(9) 0.0173(8) -0.0017(7) 0.0065(6) -0.0008(6)
C1 0.0181(9) 0.0242(10) 0.0219(9) 0.0009(8) 0.0075(7) 0.0010(8)
C2 0.0216(10) 0.0342(12) 0.0185(9) -0.0048(8) 0.0089(7) -0.0051(8)
C3 0.0305(16) 0.0216(15) 0.0231(14) 0.000 0.0076(11) 0.000
C4 0.0336(12) 0.0234(11) 0.0267(10) -0.0026(9) 0.0108(8) 0.0014(8)

loop_
_atom_type_symbol
_atom_type_description
_atom_type_scat_dispersion_real
_atom_type_scat_dispersion_imag
_atom_type_scat_source
C C 0.0033 0.0016 'International Tables Vol C Tables 4.2.6.8 and 6.1.1.4'
H H 0.0000 0.0000 'International Tables Vol C Tables 4.2.6.8 and 6.1.1.4'
N N 0.0061 0.0033 'International Tables Vol C Tables 4.2.6.8 and 6.1.1.4'
O O 0.0106 0.0060 'International Tables Vol C Tables 4.2.6.8 and 6.1.1.4'
Cl Cl 0.1484 0.1585 'International Tables Vol C Tables 4.2.6.8 and 6.1.1.4'
Co Co 0.3494 0.9721 'International Tables Vol C Tables 4.2.6.8 and 6.1.1.4'

loop_
_geom_angle_atom_site_label_1
_geom_angle_atom_site_label_2
_geom_angle_atom_site_label_3
_geom_angle_site_symmetry_1
_geom_angle_site_symmetry_3
_geom_angle
_geom_angle_publ_flag
Cl1 Co1 Cl1 5_566 . 180.0 yes
O2 Co1 O2 . 5_566 180.0 ?
O2 Co1 O1 . 2 92.46(6) ?
O2 Co1 O1 5_566 2 87.54(6) ?
O2 Co1 O1 . 6_566 87.54(6) ?
O2 Co1 O1 5_566 6_566 92.46(6) ?
O1 Co1 O1 2 6_566 180.0 ?
O2 Co1 Cl1 . 5_566 91.38(5) ?
O2 Co1 Cl1 5_566 5_566 88.62(5) ?
O1 Co1 Cl1 2 5_566 89.64(5) ?
O1 Co1 Cl1 6_566 5_566 90.36(5) ?
O2 Co1 Cl1 . . 88.62(5) ?
O2 Co1 Cl1 5_566 . 91.38(5) ?
O1 Co1 Cl1 2 . 90.36(5) ?
O1 Co1 Cl1 6_566 . 89.64(5) ?
Co1 Cl1 Co1 . 2 100.32(3) ?
C1 O1 Co1 . 2 130.82(13) ?
C1 O2 Co1 . . 147.85(14) ?
C3 N1 C4 . . 108.84(18) ?
C3 N1 C2 . . 124.53(19) ?
C4 N1 C2 . . 126.53(17) ?
O2 C1 O1 . . 128.83(19) ?
O2 C1 C2 . . 117.14(17) ?
O1 C1 C2 . . 114.03(17) ?
N1 C2 C1 . . 112.02(16) ?
N1 C2 H2A . . 109.2 ?
C1 C2 H2A . . 109.2 ?
N1 C2 H2B . . 109.2 ?
C1 C2 H2B . . 109.2 ?
H2A C2 H2B . . 107.9 ?
N1 C3 N1 2_656 . 108.6(3) ?
N1 C3 H3 2_656 . 125.7 ?
N1 C3 H3 . . 125.7 ?
C4 C4 N1 2_656 . 106.86(11) ?
C4 C4 H4 2_656 . 126.6 ?
N1 C4 H4 . . 126.6 ?

loop_
_geom_bond_atom_site_label_1
_geom_bond_atom_site_label_2
_geom_bond_site_symmetry_2
_geom_bond_distance
_geom_bond_publ_flag
Co1 O2 . 2.0426(15) yes
Co1 O2 5_566 2.0426(15) ?
Co1 O1 2 2.0726(16) yes
Co1 O1 6_566 2.0726(16) ?
Co1 Cl1 5_566 2.6290(7) yes
Co1 Cl1 . 2.6290(7) ?
O1 C1 . 1.254(2) yes
O2 C1 . 1.245(2) yes
N1 C3 . 1.324(2) ?
N1 C4 . 1.370(3) ?
N1 C2 . 1.461(2) ?
C1 C2 . 1.532(3) ?
C2 H2A . 0.9700 ?
C2 H2B . 0.9700 ?
C3 H3 . 0.9300 ?
C4 H4 . 0.9300 ?

loop_
_geom_torsion_atom_site_label_1
_geom_torsion_atom_site_label_2
_geom_torsion_atom_site_label_3
_geom_torsion_atom_site_label_4
_geom_torsion_site_symmetry_1
_geom_torsion_site_symmetry_4
_geom_torsion
O2 Co1 Cl1 Co1 . 2 -38.57(4)
O2 Co1 Cl1 Co1 5_566 2 141.43(4)
O1 Co1 Cl1 Co1 2 2 53.88(4)
O1 Co1 Cl1 Co1 6_566 2 -126.12(4)
O1 Co1 O2 C1 2 . -89.3(3)
O1 Co1 O2 C1 6_566 . 90.7(3)
Cl1 Co1 O2 C1 5_566 . -179.0(3)
Cl1 Co1 O2 C1 . . 1.0(3)
Co1 O2 C1 O1 . . 25.2(4)
Co1 O2 C1 C2 . . -155.50(19)
Co1 O1 C1 O2 2 . 11.5(3)
Co1 O1 C1 C2 2 . -167.81(14)
C3 N1 C2 C1 . . 55.2(2)
C4 N1 C2 C1 . . -120.5(2)
O2 C1 C2 N1 . . 0.1(3)
O1 C1 C2 N1 . . 179.50(18)
C4 N1 C3 N1 . 2_656 0.10(11)
C2 N1 C3 N1 . 2_656 -176.3(2)
C3 N1 C4 C4 . 2_656 -0.3(3)
C2 N1 C4 C4 . 2_656 176.0(2)
